data_1001065
loop_
_publ_author_name
'Goreaud, M'
'Choisnet, J'
'Deschanvres, A'
'Raveau, B'

_publ_section_title
;
Synthese et Evolution Structurale de Nouveaux Silicogermanates Ba Ge
(Ge~3-x~ Si~x~) O~9~ de Type Benitoite et de Structure Apparentee
;
_journal_coden_ASTM MRBUAC
_journal_name_full 'Materials Research Bulletin'
_journal_page_first 1205
_journal_page_last 1214
_journal_paper_doi 10.1016/0025-5408(73)90158-X
_journal_volume 8
_journal_year 1973
_chemical_formula_structural 'Ba Si1.50 Ge2.50 O9'
_chemical_formula_sum 'Ba Ge2.5 O9 Si1.5'
_chemical_name_systematic 'Barium silicate germanate *'
_space_group_IT_number 188
_symmetry_cell_setting hexagonal
_symmetry_Int_Tables_number 188
_symmetry_space_group_name_Hall 'P -6c 2'
_symmetry_space_group_name_H-M 'P -6 c 2'
_cell_angle_alpha 90
_cell_angle_beta 90
_cell_angle_gamma 120
_cell_formula_units_Z 2
_cell_length_a 6.667
_cell_length_b 6.667
_cell_length_c 9.703(5)
_cell_volume 373.5
_exptl_crystal_density_meas 4.5
_refine_ls_R_factor_all 0.113
_cod_database_code 1001065

loop_
_symmetry_equiv_pos_as_xyz
x,y,z
-y,x-y,z
y-x,-x,z
x,y,1/2-z
-y,x-y,1/2-z
y-x,-x,1/2-z
-y,-x,1/2+z
y-x,y,1/2+z
x,x-y,1/2+z
-y,-x,-z
y-x,y,-z
x,x-y,-z

loop_
_atom_site_label
_atom_site_type_symbol
_atom_site_symmetry_multiplicity
_atom_site_Wyckoff_symbol
_atom_site_fract_x
_atom_site_fract_y
_atom_site_fract_z
_atom_site_occupancy
_atom_site_attached_hydrogens
_atom_site_calc_flag
Ba1 Ba2+ 2 e 0.6667 0.3333 0. 1. 0 d
Si1 Si4+ 6 k 0.0993 0.3105 0.25 0.5 0 d
Ge1 Ge4+ 2 c 0.3333 0.6667 0. 1. 0 d
Ge2 Ge4+ 6 k 0.0993 0.3105 0.25 0.5 0 d
O1 O2- 6 k 0.234 0.1882 0.25 1. 0 d
O2 O2- 12 l 0.1129 0.4585 0.1203 1. 0 d

loop_
_atom_type_symbol
_atom_type_oxidation_number
Ba2+ 2.000
Si4+ 4.000
Ge4+ 4.000
O2- -2.000
